data_4107363
loop_
_publ_author_name
'Kevin Bernot'
'Javier Luzon'
'Roberta Sessoli'
'Alessandro Vindigni'
'Julien Thion'
'S\'ebastien Richeter'
'Dominique Leclercq'
'Joulia Larionova'
'Arie van der Lee'

_publ_section_title
;
 The Canted Antiferromagnetic Approach to Single-Chain Magnets
;
_journal_name_full 'Journal of the American Chemical Society'
_journal_page_first 1619
_journal_page_last 1627
_journal_paper_doi 10.1021/ja0751734
_journal_volume 130
_journal_year 2008
_chemical_formula_moiety '2(C50 H34 Mn N4 O2 P), H4 O2'
_chemical_formula_sum 'C100 H72 Mn2 N8 O6 P2'
_chemical_formula_weight 1653.48
_space_group_IT_number 15
_symmetry_cell_setting monoclinic
_symmetry_space_group_name_Hall '-C 2yc'
_symmetry_space_group_name_H-M 'C 1 2/c 1'
_atom_sites_solution_hydrogens geom
_atom_sites_solution_primary direct
_audit_creation_date 06-01-20
_audit_creation_method CRYSTALS_ver_12.82
_cell_angle_alpha 90
_cell_angle_beta 90.623(4)
_cell_angle_gamma 90
_cell_formula_units_Z 2
_cell_length_a 23.1760(10)
_cell_length_b 13.1670(8)
_cell_length_c 12.9210(8)
_cell_measurement_reflns_used 6356
_cell_measurement_temperature 175
_cell_measurement_theta_max 24
_cell_measurement_theta_min 2
_cell_volume 3942.7(4)
_computing_cell_refinement
;
CrysAlis RED, Oxford Diffraction Ltd.,
Version 1.171.27p5 beta (release 01-04-2005 CrysAlis171 .NET)
(compiled Apr  1 2005,17:53:34)
;
_computing_data_collection
;
CrysAlis CCD, Oxford Diffraction Ltd.,
Version 1.171.27p5 beta (release 01-04-2005 CrysAlis171 .NET)
(compiled Apr  1 2005,17:53:34)
;
_computing_data_reduction
;
CrysAlis RED, Oxford Diffraction Ltd.,
Version 1.171.27p5 beta (release 01-04-2005 CrysAlis171 .NET)
(compiled Apr  1 2005,17:53:34)
;
_computing_molecular_graphics 'CAMERON (Watkin et al., 1996)'
_computing_publication_material 'CRYSTALS (Betteridge et al., 2003)'
_computing_structure_refinement 'CRYSTALS (Betteridge et al., 2003)'
_computing_structure_solution 'SUPERFLIP: Palatinus and Chapuis, 2007'
_diffrn_ambient_temperature 175
_diffrn_detector_area_resol_mean 8.4205
_diffrn_measured_fraction_theta_full 0.997
_diffrn_measured_fraction_theta_max 0.909
_diffrn_measurement_details
;
  1 omega  -54.00   61.00   1.0000   34.0000
omega____ theta____ kappa____ phi______ omega'___ theta'___ frames
    -       30.0000  -79.0000    0.0000    0.0000    0.0000 115

  2 omega  -54.00   61.00   1.0000   34.0000
omega____ theta____ kappa____ phi______ omega'___ theta'___ frames
    -       30.0000  -79.0000   90.0000    0.0000    0.0000 115

  3 omega  -54.00   61.00   1.0000   34.0000
omega____ theta____ kappa____ phi______ omega'___ theta'___ frames
    -       30.0000  -79.0000  180.0000    0.0000    0.0000 115

  4 omega  -54.00   61.00   1.0000   34.0000
omega____ theta____ kappa____ phi______ omega'___ theta'___ frames
    -       30.0000  -79.0000  270.0000    0.0000    0.0000 115

  5 omega  -50.00   10.00   1.0000   34.0000
omega____ theta____ kappa____ phi______ omega'___ theta'___ frames
    -      -25.0000  -80.0000  100.0000    0.0000    0.0000 60

  6 omega -116.00   71.00   1.0000   34.0000
omega____ theta____ kappa____ phi______ omega'___ theta'___ frames
    -      -25.0000  -10.0000  180.0000    0.0000    0.0000 187

  7 omega  -50.00   12.00   1.0000   34.0000
omega____ theta____ kappa____ phi______ omega'___ theta'___ frames
    -      -25.0000  -80.0000    0.0000    0.0000    0.0000 62
;
_diffrn_measurement_device_type 'Oxford Diffraction XCALIBUR'
_diffrn_measurement_method \w
_diffrn_orient_matrix_UB_11 -0.0269737243
_diffrn_orient_matrix_UB_12 0.0253008306
_diffrn_orient_matrix_UB_13 0.0024546344
_diffrn_orient_matrix_UB_21 -0.0139394860
_diffrn_orient_matrix_UB_22 -0.0436728904
_diffrn_orient_matrix_UB_23 -0.0204439668
_diffrn_orient_matrix_UB_31 -0.0039233024
_diffrn_orient_matrix_UB_32 -0.0187424107
_diffrn_orient_matrix_UB_33 0.0508491317
_diffrn_radiation_monochromator graphite
_diffrn_radiation_source 'Enhance (Mo) X-ray Source'
_diffrn_radiation_type 'Mo K\a'
_diffrn_radiation_wavelength 0.71073
_diffrn_reflns_av_R_equivalents 0.016
_diffrn_reflns_av_sigmaI/netI 0.1648
_diffrn_reflns_limit_h_max 34
_diffrn_reflns_limit_h_min -34
_diffrn_reflns_limit_k_max 18
_diffrn_reflns_limit_k_min -19
_diffrn_reflns_limit_l_max 19
_diffrn_reflns_limit_l_min -17
_diffrn_reflns_number 67833
_diffrn_reflns_theta_full 30.262
_diffrn_reflns_theta_max 32.540
_diffrn_reflns_theta_min 3.057
_diffrn_standards_number 0
_exptl_absorpt_coefficient_mu 0.426
_exptl_absorpt_correction_T_max 0.93
_exptl_absorpt_correction_T_min 0.90
_exptl_absorpt_correction_type multi-scan
_exptl_absorpt_process_details
;
CrysAlis RED, Oxford Diffraction Ltd.,
Version 1.171.27p5 beta (release 01-04-2005 CrysAlis171 .NET)
(compiled Apr  1 2005,17:53:34)
empirical absorption correction using spherical harmonics,
 implemented in SCALE3 ABSPACK scaling algorithm.
;
_exptl_crystal_colour blue
_exptl_crystal_density_diffrn 1.393
_exptl_crystal_description parallellopide
_exptl_crystal_F_000 1712
_exptl_crystal_size_max 0.48
_exptl_crystal_size_mid 0.25
_exptl_crystal_size_min 0.16
_refine_diff_density_max 0.35
_refine_diff_density_min -0.48
_refine_ls_extinction_method none
_refine_ls_goodness_of_fit_ref 1.0814
_refine_ls_hydrogen_treatment constr
_refine_ls_matrix_type full
_refine_ls_number_parameters 278
_refine_ls_number_reflns 3377
_refine_ls_number_restraints 0
_refine_ls_R_factor_all 0.0738
_refine_ls_R_factor_gt 0.0352
_refine_ls_shift/su_max 0.000803
_refine_ls_structure_factor_coef F
_refine_ls_weighting_details
;
 Method, part 1, Chebychev polynomial, (Watkin, 1994, Prince, 1982)
 [weight] = 1.0/[A~0~*T~0~(x)+A~1~*T~1~(x) ... +A~n-1~]*T~n-1~(x)]
 where A~i~ are the Chebychev coefficients listed below and x= Fcalc/Fmax
 Method = Robust Weighting (Prince, 1982)
 W = [weight] * [1-(deltaF/6*sigmaF)^2^]^2^
 A~i~ are:
 7.85 -5.48 6.43 -1.06
;
_refine_ls_weighting_scheme calc
_refine_ls_wR_factor_all 0.0571
_refine_ls_wR_factor_gt 0.0393
_refine_ls_wR_factor_ref 0.0393
_reflns_limit_h_max 34
_reflns_limit_h_min -34
_reflns_limit_k_max 19
_reflns_limit_k_min 0
_reflns_limit_l_max 19
_reflns_limit_l_min 0
_reflns_number_gt 3377
_reflns_number_total 6504
_reflns_threshold_expression I>2.00u(I)
_oxford_diffrn_Wilson_B_factor 0.00
_oxford_diffrn_Wilson_scale 0.00
_oxford_refine_ls_scale 1.2466(18)
_oxford_structure_analysis_title 'CRYSTALS_cC 1 c 1 R = 0.08 C2/c'
_cod_data_source_file ja0751734-file001.cif
_cod_data_source_block CRYSTALS_cif
_cod_original_sg_symbol_H-M 'C 1 2/c 1 '
_cod_database_code 4107363

loop_
_symmetry_equiv_pos_as_xyz
x,y,z
-x,-y,-z
x+1/2,y+1/2,z
-x+1/2,-y+1/2,-z
-x,y,-z+1/2
x,-y,z+1/2
-x+1/2,y+1/2,-z+1/2
x+1/2,-y+1/2,z+1/2

loop_
_atom_site_label
_atom_site_type_symbol
_atom_site_fract_x
_atom_site_fract_y
_atom_site_fract_z
_atom_site_U_iso_or_equiv
_atom_site_occupancy
_atom_site_adp_type
_atom_site_refinement_flags_posn
_atom_site_refinement_flags_adp
Mn1 Mn 1.0000 0.0000 0.5000 0.0202 1.0000 Uani S .
O2 O 0.98278(7) 0.04952(10) 0.65560(9) 0.0349 1.0000 Uani . .
P3 P 0.97594(4) 0.09565(6) 0.75757(6) 0.0209 0.5000 Uani . .
C4 C 1.0000 0.2303(2) 0.7500 0.0438 1.0000 Uani S T
C5 C 0.96518(11) 0.28312(18) 0.68125(16) 0.0452 1.0000 Uani . .
C6 C 0.96518(14) 0.3875(2) 0.68094(18) 0.0567 1.0000 Uani . .
C7 C 1.0000 0.4389(2) 0.7500 0.0678 1.0000 Uani S T
N8 N 1.08318(6) 0.04142(11) 0.52066(10) 0.0241 1.0000 Uani . .
C9 C 1.10627(7) 0.13560(13) 0.50160(13) 0.0249 1.0000 Uani . .
C10 C 1.16688(8) 0.13521(14) 0.52731(15) 0.0309 1.0000 Uani . .
C11 C 1.17963(8) 0.04107(16) 0.56278(15) 0.0333 1.0000 Uani . .
C12 C 1.12702(7) -0.01674(13) 0.56122(13) 0.0275 1.0000 Uani . .
C13 C 1.12238(7) -0.11647(13) 0.59738(13) 0.0273 1.0000 Uani . .
C14 C 1.17492(8) -0.16228(16) 0.64690(15) 0.0345 1.0000 Uani . .
C15 C 1.19814(10) -0.1192(2) 0.73725(17) 0.0464 1.0000 Uani . .
C16 C 1.24828(11) -0.1600(3) 0.7810(2) 0.0628 1.0000 Uani . .
C17 C 1.27479(11) -0.2426(3) 0.7368(3) 0.0751 1.0000 Uani . .
C18 C 1.25191(11) -0.2865(2) 0.6496(2) 0.0650 1.0000 Uani . .
C19 C 1.20178(10) -0.24653(19) 0.60383(19) 0.0462 1.0000 Uani . .
N20 N 1.01928(6) -0.14027(10) 0.55344(10) 0.0228 1.0000 Uani . .
C21 C 1.07171(7) -0.17340(13) 0.59153(13) 0.0250 1.0000 Uani . .
C22 C 1.06665(8) -0.27797(14) 0.62299(15) 0.0332 1.0000 Uani . .
C23 C 1.01174(9) -0.30702(14) 0.60182(15) 0.0330 1.0000 Uani . .
C24 C 0.98208(7) -0.22071(12) 0.56009(13) 0.0247 1.0000 Uani . .
C25 C 0.92352(7) -0.22049(13) 0.53361(13) 0.0254 1.0000 Uani . .
C26 C 0.89128(7) -0.31833(13) 0.54102(14) 0.0272 1.0000 Uani . .
C27 C 0.86054(9) -0.34320(16) 0.62908(16) 0.0371 1.0000 Uani . .
C28 C 0.83183(10) -0.43573(17) 0.63580(19) 0.0442 1.0000 Uani . .
C29 C 0.83266(8) -0.50264(17) 0.5548(2) 0.0455 1.0000 Uani . .
C30 C 0.86137(11) -0.47732(17) 0.4651(2) 0.0499 1.0000 Uani . .
C31 C 0.89109(10) -0.38531(16) 0.45831(18) 0.0414 1.0000 Uani . .
O32 O 0.8682(3) 0.0805(6) 0.6902(5) 0.1169 0.5000 Uani . .
H33 H 1.0000 0.5165 0.7500 0.0729 1.0000 Uiso R .
H34 H 0.9401 0.4255 0.6300 0.0642 1.0000 Uiso R .
H35 H 0.9370 0.2563 0.6266 0.0490 1.0000 Uiso R .
H36 H 0.9225 0.0959 0.7840 0.0500 0.5000 Uiso R .
H37 H 1.1944 0.1945 0.5199 0.0358 1.0000 Uiso R .
H38 H 1.2191 0.0155 0.5858 0.0368 1.0000 Uiso R .
H39 H 1.1776 -0.0595 0.7707 0.0531 1.0000 Uiso R .
H40 H 1.2658 -0.1288 0.8454 0.0733 1.0000 Uiso R .
H41 H 1.3106 -0.2724 0.7682 0.0830 1.0000 Uiso R .
H42 H 1.2708 -0.3484 0.6164 0.0696 1.0000 Uiso R .
H43 H 1.1855 -0.2775 0.5383 0.0506 1.0000 Uiso R .
H44 H 1.0979 -0.3210 0.6539 0.0363 1.0000 Uiso R .
H45 H 0.9945 -0.3764 0.6151 0.0363 1.0000 Uiso R .
H46 H 0.8591 -0.2933 0.6897 0.0417 1.0000 Uiso R .
H47 H 0.8106 -0.4548 0.7011 0.0499 1.0000 Uiso R .
H48 H 0.8117 -0.5706 0.5598 0.0504 1.0000 Uiso R .
H49 H 0.8622 -0.5269 0.4047 0.0558 1.0000 Uiso R .
H50 H 0.9120 -0.3666 0.3914 0.0472 1.0000 Uiso R .
H51 H 0.8683 0.0763 0.7582 0.0500 0.5000 Uiso R .
H52 H 0.9034 0.0654 0.6710 0.0500 0.5000 Uiso R .

loop_
_atom_site_aniso_label
_atom_site_aniso_U_11
_atom_site_aniso_U_22
_atom_site_aniso_U_33
_atom_site_aniso_U_23
_atom_site_aniso_U_13
_atom_site_aniso_U_12
Mn1 0.02298(16) 0.01914(14) 0.01836(14) 0.00053(14) -0.00579(11) -0.00336(15)
O2 0.0552(9) 0.0276(7) 0.0219(5) -0.0047(5) 0.0032(5) -0.0022(6)
P3 0.0244(3) 0.0236(4) 0.0147(3) -0.0002(3) -0.0013(3) -0.0006(3)
C4 0.086(2) 0.0251(12) 0.0206(11) 0.0000 -0.0011(13) 0.0000
C5 0.0621(14) 0.0442(12) 0.0294(9) -0.0005(8) -0.0028(9) -0.0039(10)
C6 0.0853(19) 0.0476(13) 0.0373(11) 0.0024(10) -0.0022(11) 0.0301(13)
C7 0.141(4) 0.0238(13) 0.0381(16) 0.0000 0.007(2) 0.0000
N8 0.0264(7) 0.0213(6) 0.0244(6) 0.0010(5) -0.0049(5) -0.0029(6)
C9 0.0260(8) 0.0243(8) 0.0245(7) -0.0011(6) -0.0017(6) -0.0043(6)
C10 0.0258(8) 0.0310(8) 0.0360(9) 0.0024(7) -0.0036(7) -0.0074(7)
C11 0.0255(8) 0.0328(9) 0.0415(10) 0.0043(8) -0.0057(7) -0.0041(7)
C12 0.0247(8) 0.0301(9) 0.0276(7) 0.0013(6) -0.0060(6) -0.0019(6)
C13 0.0264(8) 0.0288(8) 0.0267(7) 0.0018(6) -0.0064(6) -0.0010(6)
C14 0.0263(9) 0.0408(10) 0.0362(9) 0.0140(8) -0.0072(7) -0.0028(7)
C15 0.0390(11) 0.0599(14) 0.0399(11) 0.0153(10) -0.0154(9) -0.0111(10)
C16 0.0395(13) 0.095(2) 0.0535(14) 0.0348(15) -0.0214(11) -0.0169(14)
C17 0.0305(11) 0.119(3) 0.0759(19) 0.063(2) -0.0083(12) 0.0047(14)
C18 0.0432(14) 0.0774(19) 0.0746(18) 0.0390(15) 0.0103(13) 0.0233(13)
C19 0.0370(11) 0.0479(13) 0.0536(13) 0.0166(11) 0.0011(9) 0.0102(9)
N20 0.0248(6) 0.0229(6) 0.0206(6) 0.0004(5) -0.0043(5) -0.0027(5)
C21 0.0276(8) 0.0231(7) 0.0241(7) 0.0029(6) -0.0047(6) -0.0009(6)
C22 0.0342(9) 0.0260(8) 0.0393(9) 0.0082(7) -0.0078(8) -0.0009(7)
C23 0.0356(9) 0.0230(8) 0.0403(10) 0.0066(7) -0.0059(8) -0.0045(7)
C24 0.0289(8) 0.0211(7) 0.0241(7) 0.0014(6) -0.0030(6) -0.0035(6)
C25 0.0279(8) 0.0229(7) 0.0253(7) -0.0012(6) -0.0009(6) -0.0039(6)
C26 0.0262(8) 0.0226(8) 0.0329(8) -0.0003(6) -0.0030(6) -0.0022(6)
C27 0.0418(11) 0.0316(9) 0.0379(10) 0.0003(8) 0.0038(8) -0.0081(8)
C28 0.0382(11) 0.0369(10) 0.0577(13) 0.0060(10) 0.0063(9) -0.0111(9)
C29 0.0291(9) 0.0251(8) 0.0823(15) -0.0018(11) -0.0014(9) -0.0069(9)
C30 0.0511(13) 0.0329(11) 0.0657(15) -0.0173(9) -0.0004(11) -0.0063(9)
C31 0.0464(12) 0.0333(10) 0.0446(11) -0.0106(9) 0.0073(9) -0.0072(9)
O32 0.085(4) 0.160(6) 0.106(4) 0.015(4) 0.012(3) 0.007(4)

loop_
_atom_type_symbol
_atom_type_scat_dispersion_real
_atom_type_scat_dispersion_imag
_atom_type_scat_Cromer_Mann_a1
_atom_type_scat_Cromer_Mann_b1
_atom_type_scat_Cromer_Mann_a2
_atom_type_scat_Cromer_Mann_b2
_atom_type_scat_Cromer_Mann_a3
_atom_type_scat_Cromer_Mann_b3
_atom_type_scat_Cromer_Mann_a4
_atom_type_scat_Cromer_Mann_b4
_atom_type_scat_Cromer_Mann_c
_atom_type_scat_source
C 0.0033 0.0016 2.3100 20.8439 1.0200 10.2075 1.5886 0.5687 0.8650 51.6512 0.2156 'International Tables Vol C 4.2.6.8 and 6.1.1.4'
H 0.0000 0.0000 0.4930 10.5109 0.3229 26.1257 0.1402 3.1424 0.0408 57.7998 0.0030 'International Tables Vol C 4.2.6.8 and 6.1.1.4'
Mn 0.3368 0.7283 11.2819 5.3409 7.3573 0.3432 3.0193 17.8674 2.2441 83.7543 1.0896 'International Tables Vol C 4.2.6.8 and 6.1.1.4'
N 0.0061 0.0033 12.2126 0.0057 3.1322 9.8933 2.0125 28.9975 1.1663 0.5826 -11.5290 'International Tables Vol C 4.2.6.8 and 6.1.1.4'
O 0.0106 0.0060 3.0485 13.2771 2.2868 5.7011 1.5463 0.3239 0.8670 32.9089 0.2508 'International Tables Vol C 4.2.6.8 and 6.1.1.4'
P 0.1023 0.0942 6.4345 1.9067 4.1791 27.1570 1.7800 0.5260 1.4908 68.1645 1.1149 'International Tables Vol C 4.2.6.8 and 6.1.1.4'

loop_
_geom_angle_atom_site_label_1
_geom_angle_site_symmetry_1
_geom_angle_atom_site_label_2
_geom_angle_atom_site_label_3
_geom_angle_site_symmetry_3
_geom_angle
_geom_angle_publ_flag
O2 2_756 Mn1 N20 2_756 90.01(5) yes
O2 2_756 Mn1 N8 2_756 88.92(6) yes
N20 2_756 Mn1 N8 2_756 89.68(6) yes
O2 2_756 Mn1 O2 . 179.995 yes
N20 2_756 Mn1 O2 . 89.99(5) yes
N8 2_756 Mn1 O2 . 91.08(6) yes
O2 2_756 Mn1 N8 . 91.08(6) yes
N20 2_756 Mn1 N8 . 90.32(6) yes
N8 2_756 Mn1 N8 . 179.994 yes
O2 . Mn1 N8 . 88.92(6) yes
O2 2_756 Mn1 N20 . 89.99(5) yes
N20 2_756 Mn1 N20 . 179.994 yes
N8 2_756 Mn1 N20 . 90.32(6) yes
O2 . Mn1 N20 . 90.01(5) yes
N8 . Mn1 N20 . 89.68(6) yes
Mn1 . O2 P3 5_756 131.22(9) yes
Mn1 . O2 P3 . 171.94(10) yes
P3 5_756 O2 P3 . 43.44(7) yes
O2 5_756 P3 O2 . 114.07(10) yes
O2 5_756 P3 C4 . 102.89(7) yes
O2 . P3 C4 . 108.25(7) yes
O2 5_756 P3 H36 . 112.8 no
O2 . P3 H36 . 110.7 no
C4 . P3 H36 . 107.5 no
P3 5_756 C4 P3 . 35.48(7) yes
P3 5_756 C4 C5 5_756 109.88(13) yes
P3 . C4 C5 5_756 128.23(14) yes
P3 5_756 C4 C5 . 128.23(14) yes
P3 . C4 C5 . 109.88(13) yes
C5 5_756 C4 C5 . 119.5(3) yes
C4 . C5 C6 . 120.4(2) yes
C4 . C5 H35 . 129.5 no
C6 . C5 H35 . 110.1 no
C5 . C6 C7 . 119.4(2) yes
C5 . C6 H34 . 119.9 no
C7 . C6 H34 . 120.7 no
C6 . C7 C6 5_756 121.0(3) yes
C6 . C7 H33 . 119.5 no
C6 5_756 C7 H33 . 119.5 no
Mn1 . N8 C9 . 126.40(11) yes
Mn1 . N8 C12 . 127.03(11) yes
C9 . N8 C12 . 106.50(13) yes
C25 2_756 C9 N8 . 126.32(15) yes
C25 2_756 C9 C10 . 124.00(16) yes
N8 . C9 C10 . 109.65(15) yes
C9 . C10 C11 . 106.87(15) yes
C9 . C10 H37 . 126.1 no
C11 . C10 H37 . 127.0 no
C10 . C11 C12 . 107.36(16) yes
C10 . C11 H38 . 126.6 no
C12 . C11 H38 . 126.1 no
C11 . C12 N8 . 109.54(15) yes
C11 . C12 C13 . 124.12(16) yes
N8 . C12 C13 . 126.33(15) yes
C12 . C13 C14 . 117.15(15) yes
C12 . C13 C21 . 123.67(15) yes
C14 . C13 C21 . 119.17(16) yes
C13 . C14 C15 . 119.8(2) yes
C13 . C14 C19 . 121.06(18) yes
C15 . C14 C19 . 119.12(19) yes
C14 . C15 C16 . 119.6(3) yes
C14 . C15 H39 . 119.3 no
C16 . C15 H39 . 121.1 no
C15 . C16 C17 . 120.7(3) yes
C15 . C16 H40 . 120.2 no
C17 . C16 H40 . 119.1 no
C16 . C17 C18 . 120.3(2) yes
C16 . C17 H41 . 121.0 no
C18 . C17 H41 . 118.7 no
C17 . C18 C19 . 120.1(3) yes
C17 . C18 H42 . 121.3 no
C19 . C18 H42 . 118.7 no
C18 . C19 C14 . 120.3(3) yes
C18 . C19 H43 . 120.2 no
C14 . C19 H43 . 119.5 no
Mn1 . N20 C21 . 127.08(11) yes
Mn1 . N20 C24 . 126.28(11) yes
C21 . N20 C24 . 106.64(13) yes
C13 . C21 N20 . 126.04(15) yes
C13 . C21 C22 . 124.71(16) yes
N20 . C21 C22 . 109.24(15) yes
C21 . C22 C23 . 106.99(16) yes
C21 . C22 H44 . 126.4 no
C23 . C22 H44 . 126.6 no
C22 . C23 C24 . 107.36(15) yes
C22 . C23 H45 . 126.4 no
C24 . C23 H45 . 126.2 no
C23 . C24 N20 . 109.75(15) yes
C23 . C24 C25 . 123.77(16) yes
N20 . C24 C25 . 126.46(15) yes
C24 . C25 C9 2_756 124.12(15) yes
C24 . C25 C26 . 117.94(15) yes
C9 2_756 C25 C26 . 117.93(15) yes
C25 . C26 C27 . 121.19(16) yes
C25 . C26 C31 . 119.81(17) yes
C27 . C26 C31 . 118.99(17) yes
C26 . C27 C28 . 120.52(19) yes
C26 . C27 H46 . 119.8 no
C28 . C27 H46 . 119.7 no
C27 . C28 C29 . 120.4(2) yes
C27 . C28 H47 . 120.4 no
C29 . C28 H47 . 119.3 no
C28 . C29 C30 . 119.78(19) yes
C28 . C29 H48 . 120.3 no
C30 . C29 H48 . 119.9 no
C29 . C30 C31 . 120.2(2) yes
C29 . C30 H49 . 120.1 no
C31 . C30 H49 . 119.6 no
C30 . C31 C26 . 120.1(2) yes
C30 . C31 H50 . 119.9 no
C26 . C31 H50 . 120.0 no
H51 . O32 H52 . 106.1 no

loop_
_geom_bond_atom_site_label_1
_geom_bond_atom_site_label_2
_geom_bond_site_symmetry_2
_geom_bond_distance
_geom_bond_publ_flag
Mn1 O2 2_756 2.1550(12) yes
Mn1 N20 2_756 2.0201(14) yes
Mn1 N8 2_756 2.0184(14) yes
Mn1 O2 . 2.1550(12) yes
Mn1 N8 . 2.0184(14) yes
Mn1 N20 . 2.0201(14) yes
O2 P3 5_756 1.5873(15) yes
O2 P3 . 1.4611(14) yes
P3 C4 . 1.861(3) yes
P3 H36 . 1.288 no
C4 C5 5_756 1.381(3) yes
C4 C5 . 1.381(3) yes
C5 C6 . 1.374(4) yes
C5 H35 . 1.020 no
C6 C7 . 1.375(3) yes
C6 H34 . 1.006 no
C7 H33 . 1.022 no
N8 C9 . 1.374(2) yes
N8 C12 . 1.372(2) yes
C9 C25 2_756 1.388(2) yes
C9 C10 . 1.440(2) yes
C10 C11 . 1.353(3) yes
C10 H37 . 1.014 no
C11 C12 . 1.437(2) yes
C11 H38 . 1.016 no
C12 C13 . 1.398(2) yes
C13 C14 . 1.496(2) yes
C13 C21 . 1.395(2) yes
C14 C15 . 1.400(3) yes
C14 C19 . 1.391(3) yes
C15 C16 . 1.394(3) yes
C15 H39 . 1.019 no
C16 C17 . 1.376(5) yes
C16 H40 . 1.009 no
C17 C18 . 1.369(5) yes
C17 H41 . 1.000 no
C18 C19 . 1.400(3) yes
C18 H42 . 1.021 no
C19 H43 . 1.009 no
N20 C21 . 1.377(2) yes
N20 C24 . 1.369(2) yes
C21 C22 . 1.441(2) yes
C22 C23 . 1.354(3) yes
C22 H44 . 1.000 no
C23 C24 . 1.431(2) yes
C23 H45 . 1.013 no
C24 C25 . 1.396(2) yes
C25 C26 . 1.493(2) yes
C26 C27 . 1.388(3) yes
C26 C31 . 1.386(3) yes
C27 C28 . 1.391(3) yes
C27 H46 . 1.023 no
C28 C29 . 1.368(3) yes
C28 H47 . 1.013 no
C29 C30 . 1.384(4) yes
C29 H48 . 1.021 no
C30 C31 . 1.397(3) yes
C30 H49 . 1.018 no
C31 H50 . 1.025 no
O32 H51 . 0.880 no
O32 H52 . 0.877 no

loop_
_geom_hbond_atom_site_label_D
_geom_hbond_atom_site_label_H
_geom_hbond_atom_site_label_A
_geom_hbond_angle_DHA
_geom_hbond_distance_DH
_geom_hbond_distance_HA
_geom_hbond_distance_DA
_geom_hbond_publ_flag
O32 H52 O2 167.5 0.877 1.865 2.728 yes
